data_4126034
loop_
_publ_author_name
'Wang, Yuzhong'
'Hickox, Hunter P.'
'Xie, Yaoming'
'Wei, Pingrong'
'Blair, Soshawn A.'
'Johnson, Michael K.'
'Schaefer, 3rd, Henry F'
'Robinson, Gregory H.'

_publ_section_title
;
 A Stable Anionic Dithiolene Radical.
;
_journal_issue 20
_journal_name_full 'Journal of the American Chemical Society'
_journal_page_first 6859
_journal_page_last 6862
_journal_paper_doi 10.1021/jacs.7b03794
_journal_volume 139
_journal_year 2017
_chemical_formula_sum 'C46 H67 Li N2 O3 S2'
_chemical_formula_weight 767.08
_chemical_name_systematic
; 
 ? 
;
_space_group_IT_number 19
_symmetry_cell_setting orthorhombic
_symmetry_space_group_name_Hall 'P 2ac 2ab'
_symmetry_space_group_name_H-M 'P 21 21 21'
_atom_sites_solution_hydrogens geom
_atom_sites_solution_primary direct
_atom_sites_solution_secondary difmap
_audit_creation_method SHELXL-97
_cell_angle_alpha 90.00
_cell_angle_beta 90.00
_cell_angle_gamma 90.00
_cell_formula_units_Z 4
_cell_length_a 12.249(3)
_cell_length_b 17.855(4)
_cell_length_c 22.121(5)
_cell_measurement_reflns_used 3648
_cell_measurement_temperature 296(2)
_cell_measurement_theta_max 15.575
_cell_measurement_theta_min 2.281
_cell_volume 4838.0(19)
_computing_structure_refinement 'SHELXL-97 (Sheldrick, 2008)'
_computing_structure_solution 'SHELXS-97 (Sheldrick, 2008)'
_diffrn_ambient_temperature 296(2)
_diffrn_measured_fraction_theta_full 0.998
_diffrn_measured_fraction_theta_max 0.998
_diffrn_measurement_device_type 'BRUKER APEX II'
_diffrn_measurement_method 'OMEGA SCAN'
_diffrn_radiation_monochromator graphite
_diffrn_radiation_source 'fine-focus sealed tube'
_diffrn_radiation_type MoK\a
_diffrn_radiation_wavelength 0.71073
_diffrn_reflns_av_R_equivalents 0.1159
_diffrn_reflns_av_sigmaI/netI 0.0783
_diffrn_reflns_limit_h_max 14
_diffrn_reflns_limit_h_min -14
_diffrn_reflns_limit_k_max 21
_diffrn_reflns_limit_k_min -21
_diffrn_reflns_limit_l_max 26
_diffrn_reflns_limit_l_min -26
_diffrn_reflns_number 52318
_diffrn_reflns_theta_full 25.03
_diffrn_reflns_theta_max 25.03
_diffrn_reflns_theta_min 2.17
_exptl_absorpt_coefficient_mu 0.147
_exptl_absorpt_correction_T_max 0.9927
_exptl_absorpt_correction_T_min 0.9713
_exptl_absorpt_correction_type multi-scan
_exptl_absorpt_process_details 'BRUKER SADABS'
_exptl_crystal_colour red
_exptl_crystal_density_diffrn 1.053
_exptl_crystal_density_method 'not measured'
_exptl_crystal_description plate
_exptl_crystal_F_000 1664
_exptl_crystal_size_max 0.20
_exptl_crystal_size_mid 0.14
_exptl_crystal_size_min 0.05
_refine_diff_density_max 0.339
_refine_diff_density_min -0.161
_refine_diff_density_rms 0.030
_refine_ls_abs_structure_details 'Flack H D (1983), Acta Cryst. A39, 876-881'
_refine_ls_abs_structure_Flack -0.02(11)
_refine_ls_extinction_method none
_refine_ls_goodness_of_fit_ref 1.003
_refine_ls_hydrogen_treatment constr
_refine_ls_matrix_type full
_refine_ls_number_parameters 693
_refine_ls_number_reflns 8533
_refine_ls_number_restraints 784
_refine_ls_restrained_S_all 1.011
_refine_ls_R_factor_all 0.1605
_refine_ls_R_factor_gt 0.0600
_refine_ls_shift/su_max 0.001
_refine_ls_shift/su_mean 0.000
_refine_ls_structure_factor_coef Fsqd
_refine_ls_weighting_details 'calc w=1/[\s^2^(Fo^2^)+(0.0706P)^2^+0.0000P] where P=(Fo^2^+2Fc^2^)/3'
_refine_ls_weighting_scheme calc
_refine_ls_wR_factor_gt 0.1234
_refine_ls_wR_factor_ref 0.1630
_reflns_number_gt 3926
_reflns_number_total 8533
_reflns_threshold_expression >2sigma(I)
_cod_data_source_file ja7b03794_si_002.cif
_cod_data_source_block compoud3
_cod_depositor_comments 'Adding full bibliography for 4126034--4126036.cif.'
_cod_original_cell_volume 4837.7(18)
_cod_original_sg_symbol_H-M P2(1)2(1)2(1)
_cod_database_code 4126034

loop_
_symmetry_equiv_pos_as_xyz
'x, y, z'
'-x+1/2, -y, z+1/2'
'-x, y+1/2, -z+1/2'
'x+1/2, -y+1/2, -z'

loop_
_atom_site_label
_atom_site_type_symbol
_atom_site_fract_x
_atom_site_fract_y
_atom_site_fract_z
_atom_site_U_iso_or_equiv
_atom_site_adp_type
_atom_site_occupancy
_atom_site_symmetry_multiplicity
_atom_site_calc_flag
_atom_site_refinement_flags
_atom_site_disorder_assembly
_atom_site_disorder_group
S1 S 0.45737(9) 0.43940(8) 0.45665(5) 0.0853(4) Uani 1 1 d . . .
S2 S 0.15497(10) 0.49433(9) 0.28194(5) 0.1065(5) Uani 1 1 d . B .
Li1 Li -0.0365(7) 0.5116(4) 0.2871(4) 0.100(2) Uani 1 1 d D . .
N1 N 0.2373(2) 0.46119(18) 0.45151(13) 0.0603(9) Uani 1 1 d . . .
N2 N 0.3151(2) 0.46847(18) 0.36467(13) 0.0593(8) Uani 1 1 d . B .
C1 C 0.3354(3) 0.4566(2) 0.42493(16) 0.0586(10) Uani 1 1 d . . .
C2 C 0.1569(3) 0.4757(2) 0.40934(16) 0.0691(12) Uani 1 1 d . B .
H2 H 0.0829 0.4812 0.4176 0.083 Uiso 1 1 calc R . .
C3 C 0.2034(3) 0.4805(2) 0.35388(17) 0.0676(11) Uani 1 1 d . . .
C4 C 0.3979(3) 0.4709(3) 0.31890(18) 0.0677(12) Uani 1 1 d . . .
C5 C 0.4193(4) 0.4077(4) 0.2863(2) 0.0841(14) Uani 1 1 d . B .
C6 C 0.4981(6) 0.4116(4) 0.2412(3) 0.124(2) Uani 1 1 d . . .
H6 H 0.5146 0.3693 0.2185 0.149 Uiso 1 1 calc R B .
C7 C 0.5511(5) 0.4768(6) 0.2302(3) 0.131(3) Uani 1 1 d . B .
H7 H 0.6042 0.4784 0.2001 0.157 Uiso 1 1 calc R . .
C8 C 0.5283(4) 0.5404(4) 0.2623(3) 0.111(2) Uani 1 1 d . . .
H8 H 0.5645 0.5848 0.2534 0.133 Uiso 1 1 calc R B .
C9 C 0.4508(4) 0.5387(3) 0.3084(2) 0.0805(13) Uani 1 1 d . B .
C10 C 0.4228(5) 0.6081(4) 0.3443(3) 0.1106(19) Uani 1 1 d . . .
H10 H 0.3730 0.5933 0.3769 0.133 Uiso 1 1 calc R B .
C11 C 0.5232(7) 0.6444(4) 0.3734(3) 0.175(3) Uani 1 1 d . B .
H11A H 0.5011 0.6880 0.3957 0.262 Uiso 1 1 calc R . .
H11B H 0.5739 0.6588 0.3424 0.262 Uiso 1 1 calc R . .
H11C H 0.5574 0.6093 0.4002 0.262 Uiso 1 1 calc R . .
C12 C 0.3636(6) 0.6663(4) 0.3047(3) 0.154(3) Uani 1 1 d . B .
H12A H 0.3460 0.7095 0.3287 0.231 Uiso 1 1 calc R . .
H12B H 0.2976 0.6448 0.2890 0.231 Uiso 1 1 calc R . .
H12C H 0.4101 0.6809 0.2719 0.231 Uiso 1 1 calc R . .
C13 C 0.3618(5) 0.3336(3) 0.2983(3) 0.1093(18) Uani 1 1 d . . .
H13 H 0.3031 0.3440 0.3273 0.131 Uiso 1 1 calc R B .
C14 C 0.3090(7) 0.3009(4) 0.2430(3) 0.174(3) Uani 1 1 d . B .
H14A H 0.2716 0.2556 0.2537 0.261 Uiso 1 1 calc R . .
H14B H 0.3639 0.2902 0.2133 0.261 Uiso 1 1 calc R . .
H14C H 0.2577 0.3362 0.2267 0.261 Uiso 1 1 calc R . .
C15 C 0.4387(7) 0.2778(4) 0.3287(3) 0.160(3) Uani 1 1 d . B .
H15A H 0.3998 0.2323 0.3373 0.240 Uiso 1 1 calc R . .
H15B H 0.4657 0.2988 0.3658 0.240 Uiso 1 1 calc R . .
H15C H 0.4988 0.2672 0.3022 0.240 Uiso 1 1 calc R . .
C16 C 0.2188(3) 0.4530(3) 0.51557(18) 0.0607(11) Uani 1 1 d . A .
C17 C 0.1919(3) 0.3829(3) 0.53801(19) 0.0704(12) Uani 1 1 d D . .
C18 C 0.1725(4) 0.3775(3) 0.6001(2) 0.0924(15) Uani 1 1 d . A .
H18 H 0.1525 0.3319 0.6171 0.111 Uiso 1 1 calc R . .
C19 C 0.1831(4) 0.4398(5) 0.6361(2) 0.1048(18) Uani 1 1 d . . .
H19 H 0.1719 0.4351 0.6775 0.126 Uiso 1 1 calc R A .
C20 C 0.2093(4) 0.5083(4) 0.6131(2) 0.0951(16) Uani 1 1 d . A .
H20 H 0.2157 0.5495 0.6386 0.114 Uiso 1 1 calc R . .
C21 C 0.2263(4) 0.5162(3) 0.5519(2) 0.0792(13) Uani 1 1 d . . .
C22 C 0.2557(5) 0.5917(4) 0.5254(3) 0.1114(19) Uani 1 1 d . A .
H22 H 0.2580 0.5867 0.4813 0.134 Uiso 1 1 calc R . .
C23 C 0.3689(6) 0.6172(4) 0.5470(4) 0.174(3) Uani 1 1 d . . .
H23A H 0.3860 0.6649 0.5294 0.260 Uiso 1 1 calc R A .
H23B H 0.4227 0.5810 0.5349 0.260 Uiso 1 1 calc R . .
H23C H 0.3688 0.6216 0.5903 0.260 Uiso 1 1 calc R . .
C24 C 0.1702(6) 0.6509(4) 0.5413(4) 0.162(3) Uani 1 1 d . . .
H24A H 0.1906 0.6980 0.5237 0.243 Uiso 1 1 calc R A .
H24B H 0.1660 0.6561 0.5845 0.243 Uiso 1 1 calc R . .
H24C H 0.1004 0.6357 0.5259 0.243 Uiso 1 1 calc R . .
C25 C 0.188(3) 0.3105(13) 0.5006(18) 0.090(10) Uani 0.31(3) 1 d PDU A 1
H25 H 0.2262 0.3194 0.4624 0.108 Uiso 0.31(3) 1 calc PR A 1
C26 C 0.236(4) 0.2422(19) 0.5298(19) 0.155(12) Uani 0.31(3) 1 d PDU A 1
H26A H 0.3141 0.2478 0.5325 0.232 Uiso 0.31(3) 1 calc PR A 1
H26B H 0.2192 0.1988 0.5060 0.232 Uiso 0.31(3) 1 calc PR A 1
H26C H 0.2064 0.2363 0.5697 0.232 Uiso 0.31(3) 1 calc PR A 1
C27 C 0.066(3) 0.300(2) 0.4869(19) 0.122(11) Uani 0.31(3) 1 d PDU A 1
H27A H 0.0335 0.3483 0.4792 0.184 Uiso 0.31(3) 1 calc PR A 1
H27B H 0.0308 0.2773 0.5209 0.184 Uiso 0.31(3) 1 calc PR A 1
H27C H 0.0576 0.2689 0.4520 0.184 Uiso 0.31(3) 1 calc PR A 1
C25' C 0.1809(12) 0.3170(6) 0.4960(8) 0.088(5) Uani 0.69(3) 1 d PDU A 2
H25' H 0.1771 0.3360 0.4545 0.105 Uiso 0.69(3) 1 calc PR A 2
C26' C 0.2805(12) 0.2684(10) 0.5014(11) 0.137(6) Uani 0.69(3) 1 d PDU A 2
H26D H 0.2725 0.2253 0.4759 0.205 Uiso 0.69(3) 1 calc PR A 2
H26E H 0.2890 0.2525 0.5426 0.205 Uiso 0.69(3) 1 calc PR A 2
H26F H 0.3438 0.2963 0.4892 0.205 Uiso 0.69(3) 1 calc PR A 2
C27' C 0.0790(15) 0.2684(12) 0.5075(11) 0.151(7) Uani 0.69(3) 1 d PDU A 2
H27D H 0.0248 0.2975 0.5283 0.226 Uiso 0.69(3) 1 calc PR A 2
H27E H 0.0987 0.2259 0.5318 0.226 Uiso 0.69(3) 1 calc PR A 2
H27F H 0.0499 0.2514 0.4696 0.226 Uiso 0.69(3) 1 calc PR A 2
O1 O -0.0878(18) 0.6007(9) 0.3274(10) 0.143(6) Uani 0.494(12) 1 d PDU B 1
C28 C -0.0228(17) 0.6670(10) 0.3172(8) 0.157(6) Uani 0.494(12) 1 d PDU B 1
H28A H 0.0539 0.6539 0.3144 0.189 Uiso 0.494(12) 1 calc PR B 1
H28B H -0.0445 0.6912 0.2799 0.189 Uiso 0.494(12) 1 calc PR B 1
C29 C -0.040(2) 0.7134(9) 0.3648(8) 0.187(7) Uani 0.494(12) 1 d PDU B 1
H29A H -0.0881 0.7544 0.3540 0.225 Uiso 0.494(12) 1 calc PR B 1
H29B H 0.0284 0.7337 0.3800 0.225 Uiso 0.494(12) 1 calc PR B 1
C30 C -0.096(2) 0.6584(12) 0.4134(8) 0.191(7) Uani 0.494(12) 1 d PDU B 1
H30A H -0.0451 0.6235 0.4317 0.229 Uiso 0.494(12) 1 calc PR B 1
H30B H -0.1373 0.6847 0.4442 0.229 Uiso 0.494(12) 1 calc PR B 1
C31 C -0.1714(16) 0.6208(11) 0.3627(9) 0.162(6) Uani 0.494(12) 1 d PDU B 1
H31A H -0.2126 0.5783 0.3777 0.194 Uiso 0.494(12) 1 calc PR B 1
H31B H -0.2198 0.6565 0.3433 0.194 Uiso 0.494(12) 1 calc PR B 1
O1' O -0.0656(17) 0.5918(9) 0.3435(10) 0.139(6) Uani 0.506(12) 1 d PDU B 2
C28' C 0.0165(13) 0.6473(11) 0.3611(11) 0.171(6) Uani 0.506(12) 1 d PDU B 2
H28C H 0.0804 0.6223 0.3773 0.205 Uiso 0.506(12) 1 calc PR B 2
H28D H 0.0386 0.6763 0.3261 0.205 Uiso 0.506(12) 1 calc PR B 2
C29' C -0.0276(16) 0.6934(11) 0.4038(11) 0.201(8) Uani 0.506(12) 1 d PDU B 2
H29C H -0.0043 0.7448 0.3981 0.241 Uiso 0.506(12) 1 calc PR B 2
H29D H -0.0082 0.6773 0.4443 0.241 Uiso 0.506(12) 1 calc PR B 2
C30' C -0.1572(15) 0.6840(8) 0.3915(9) 0.167(6) Uani 0.506(12) 1 d PDU B 2
H30C H -0.2029 0.6991 0.4252 0.200 Uiso 0.506(12) 1 calc PR B 2
H30D H -0.1820 0.7064 0.3540 0.200 Uiso 0.506(12) 1 calc PR B 2
C31' C -0.1376(15) 0.5964(8) 0.3875(8) 0.147(6) Uani 0.506(12) 1 d PDU B 2
H31C H -0.1085 0.5768 0.4250 0.177 Uiso 0.506(12) 1 calc PR B 2
H31D H -0.2043 0.5700 0.3774 0.177 Uiso 0.506(12) 1 calc PR B 2
O2 O -0.0836(10) 0.5336(7) 0.2039(5) 0.140(4) Uani 0.732(15) 1 d PDU B 1
C32 C -0.0113(11) 0.5270(9) 0.1528(5) 0.180(5) Uani 0.732(15) 1 d PDU B 1
H32A H -0.0414 0.4938 0.1223 0.216 Uiso 0.732(15) 1 calc PR B 1
H32B H 0.0598 0.5085 0.1650 0.216 Uiso 0.732(15) 1 calc PR B 1
C33 C -0.0043(14) 0.6054(16) 0.1300(8) 0.207(7) Uani 0.732(15) 1 d PDU B 1
H33A H 0.0541 0.6323 0.1502 0.248 Uiso 0.732(15) 1 calc PR B 1
H33B H 0.0092 0.6060 0.0868 0.248 Uiso 0.732(15) 1 calc PR B 1
C34 C -0.1101(14) 0.6393(11) 0.1439(7) 0.194(7) Uani 0.732(15) 1 d PDU B 1
H34A H -0.1503 0.6513 0.1074 0.233 Uiso 0.732(15) 1 calc PR B 1
H34B H -0.1019 0.6842 0.1682 0.233 Uiso 0.732(15) 1 calc PR B 1
C35 C -0.1654(10) 0.5763(8) 0.1796(6) 0.151(4) Uani 0.732(15) 1 d PDU B 1
H35A H -0.2109 0.5969 0.2114 0.182 Uiso 0.732(15) 1 calc PR B 1
H35B H -0.2108 0.5462 0.1531 0.182 Uiso 0.732(15) 1 calc PR B 1
O2' O -0.058(3) 0.560(2) 0.2084(12) 0.155(8) Uani 0.268(15) 1 d PDU B 2
C32' C 0.026(2) 0.587(3) 0.1691(15) 0.185(9) Uani 0.268(15) 1 d PDU B 2
H32C H 0.0748 0.5472 0.1578 0.223 Uiso 0.268(15) 1 calc PR B 2
H32D H 0.0671 0.6270 0.1883 0.223 Uiso 0.268(15) 1 calc PR B 2
C33' C -0.036(3) 0.616(4) 0.115(2) 0.203(9) Uani 0.268(15) 1 d PDU B 2
H33C H -0.0094 0.6657 0.1036 0.244 Uiso 0.268(15) 1 calc PR B 2
H33D H -0.0259 0.5830 0.0805 0.244 Uiso 0.268(15) 1 calc PR B 2
C34' C -0.151(3) 0.620(3) 0.1319(15) 0.187(10) Uani 0.268(15) 1 d PDU B 2
H34C H -0.1933 0.5810 0.1120 0.225 Uiso 0.268(15) 1 calc PR B 2
H34D H -0.1826 0.6684 0.1226 0.225 Uiso 0.268(15) 1 calc PR B 2
C35' C -0.145(3) 0.607(3) 0.2001(13) 0.165(9) Uani 0.268(15) 1 d PDU B 2
H35C H -0.1333 0.6538 0.2212 0.198 Uiso 0.268(15) 1 calc PR B 2
H35D H -0.2113 0.5840 0.2149 0.198 Uiso 0.268(15) 1 calc PR B 2
O3 O -0.1105(6) 0.4252(5) 0.3210(6) 0.150(4) Uani 0.660(10) 1 d PDU B 1
C36 C -0.0606(10) 0.3534(7) 0.3284(7) 0.180(5) Uani 0.660(10) 1 d PDU B 1
H36A H 0.0083 0.3516 0.3069 0.216 Uiso 0.660(10) 1 calc PR B 1
H36B H -0.0470 0.3435 0.3708 0.216 Uiso 0.660(10) 1 calc PR B 1
C37 C -0.1313(14) 0.3021(8) 0.3055(13) 0.243(7) Uani 0.660(10) 1 d PDU B 1
H37A H -0.1405 0.2612 0.3339 0.291 Uiso 0.660(10) 1 calc PR B 1
H37B H -0.1026 0.2817 0.2681 0.291 Uiso 0.660(10) 1 calc PR B 1
C38 C -0.2402(14) 0.3397(10) 0.2939(13) 0.258(7) Uani 0.660(10) 1 d PDU B 1
H38A H -0.2990 0.3125 0.3135 0.310 Uiso 0.660(10) 1 calc PR B 1
H38B H -0.2551 0.3427 0.2509 0.310 Uiso 0.660(10) 1 calc PR B 1
C39 C -0.2280(8) 0.4129(8) 0.3195(10) 0.191(6) Uani 0.660(10) 1 d PDU B 1
H39A H -0.2638 0.4502 0.2946 0.230 Uiso 0.660(10) 1 calc PR B 1
H39B H -0.2586 0.4147 0.3599 0.230 Uiso 0.660(10) 1 calc PR B 1
O3' O -0.1384(18) 0.4292(9) 0.2864(10) 0.161(7) Uani 0.340(10) 1 d PDU B 2
C36' C -0.118(3) 0.3694(13) 0.2475(11) 0.237(11) Uani 0.340(10) 1 d PDU B 2
H36C H -0.1476 0.3812 0.2079 0.285 Uiso 0.340(10) 1 calc PR B 2
H36D H -0.0401 0.3628 0.2434 0.285 Uiso 0.340(10) 1 calc PR B 2
C37' C -0.163(4) 0.3050(13) 0.2670(19) 0.258(10) Uani 0.340(10) 1 d PDU B 2
H37C H -0.1068 0.2686 0.2771 0.310 Uiso 0.340(10) 1 calc PR B 2
H37D H -0.2108 0.2837 0.2367 0.310 Uiso 0.340(10) 1 calc PR B 2
C38' C -0.227(3) 0.3284(18) 0.3235(16) 0.244(10) Uani 0.340(10) 1 d PDU B 2
H38C H -0.2251 0.2898 0.3543 0.293 Uiso 0.340(10) 1 calc PR B 2
H38D H -0.3027 0.3396 0.3137 0.293 Uiso 0.340(10) 1 calc PR B 2
C39' C -0.170(4) 0.3939(16) 0.3423(8) 0.201(8) Uani 0.340(10) 1 d PDU B 2
H39C H -0.2169 0.4266 0.3659 0.241 Uiso 0.340(10) 1 calc PR B 2
H39D H -0.1064 0.3809 0.3663 0.241 Uiso 0.340(10) 1 calc PR B 2
C40 C 0.7614(12) 0.5889(6) 0.5527(6) 0.130(5) Uani 0.50 1 d PGU C 1
C41 C 0.7011(7) 0.5392(9) 0.5177(6) 0.145(7) Uani 0.50 1 d PGU C 1
H41 H 0.6305 0.5515 0.5059 0.174 Uiso 0.50 1 calc PR C 1
C42 C 0.7464(10) 0.4711(7) 0.5005(5) 0.128(4) Uani 0.50 1 d PGU C 1
H42 H 0.7060 0.4378 0.4771 0.153 Uiso 0.50 1 calc PR C 1
C43 C 0.8519(11) 0.4527(6) 0.5182(7) 0.164(8) Uani 0.50 1 d PGU C 1
H43 H 0.8822 0.4071 0.5066 0.197 Uiso 0.50 1 calc PR C 1
C44 C 0.9122(7) 0.5025(9) 0.5531(6) 0.139(5) Uani 0.50 1 d PGU C 1
H44 H 0.9828 0.4902 0.5649 0.166 Uiso 0.50 1 calc PR C 1
C45 C 0.8669(11) 0.5706(7) 0.5704(5) 0.132(6) Uani 0.50 1 d PGU C 1
H45 H 0.9073 0.6038 0.5938 0.158 Uiso 0.50 1 calc PR C 1
C47 C 0.699(3) 0.6513(15) 0.5772(14) 0.251(13) Uani 0.50 1 d PU C 1
H47A H 0.7448 0.6814 0.6024 0.377 Uiso 0.50 1 calc PR C 1
H47B H 0.6388 0.6323 0.6007 0.377 Uiso 0.50 1 calc PR C 1
H47C H 0.6708 0.6813 0.5446 0.377 Uiso 0.50 1 calc PR C 1
C41' C 0.8188(12) 0.5200(7) 0.5402(6) 0.172(5) Uani 0.50 1 d PGU D 2
C45' C 0.8895(9) 0.5670(9) 0.5715(7) 0.167(7) Uani 0.50 1 d PGDU D 2
H45' H 0.9582 0.5498 0.5829 0.200 Uiso 0.50 1 calc PR D 2
C46 C 0.8576(12) 0.6396(9) 0.5856(6) 0.188(7) Uani 0.50 1 d PGU D 2
H46 H 0.9049 0.6710 0.6065 0.225 Uiso 0.50 1 calc PR D 2
C47' C 0.7550(14) 0.6652(7) 0.5686(7) 0.177(8) Uani 0.50 1 d PGU D 2
H47' H 0.7336 0.7138 0.5780 0.212 Uiso 0.50 1 calc PR D 2
C48 C 0.6843(10) 0.6182(9) 0.5373(7) 0.183(7) Uani 0.50 1 d PGU D 2
H48 H 0.6156 0.6353 0.5259 0.220 Uiso 0.50 1 calc PR D 2
C49 C 0.7162(11) 0.5456(9) 0.5232(6) 0.130(6) Uani 0.50 1 d PGU D 2
H49 H 0.6689 0.5141 0.5023 0.157 Uiso 0.50 1 calc PR D 2
C43' C 0.866(2) 0.4530(14) 0.5242(15) 0.268(15) Uani 0.50 1 d PDU D 2
H43A H 0.8167 0.4250 0.4993 0.402 Uiso 0.50 1 calc PR D 2
H43B H 0.8829 0.4248 0.5600 0.402 Uiso 0.50 1 calc PR D 2
H43C H 0.9323 0.4625 0.5021 0.402 Uiso 0.50 1 calc PR D 2

loop_
_atom_site_aniso_label
_atom_site_aniso_U_11
_atom_site_aniso_U_22
_atom_site_aniso_U_33
_atom_site_aniso_U_23
_atom_site_aniso_U_13
_atom_site_aniso_U_12
S1 0.0604(7) 0.1277(11) 0.0679(7) 0.0094(7) -0.0076(6) 0.0069(7)
S2 0.0764(8) 0.1858(15) 0.0573(6) 0.0234(9) -0.0079(6) 0.0115(9)
Li1 0.089(5) 0.109(7) 0.102(5) 0.003(5) -0.009(5) -0.006(5)
N1 0.0512(19) 0.084(3) 0.0454(18) 0.0059(18) 0.0022(16) -0.0009(17)
N2 0.052(2) 0.078(2) 0.0480(18) 0.0045(16) 0.0033(14) 0.0013(16)
C1 0.059(2) 0.070(3) 0.047(2) 0.004(2) -0.001(2) -0.003(2)
C2 0.051(2) 0.100(4) 0.056(2) -0.002(2) -0.001(2) 0.002(2)
C3 0.057(2) 0.093(3) 0.053(2) 0.009(2) -0.004(2) 0.005(2)
C4 0.060(3) 0.092(4) 0.051(2) 0.007(3) 0.006(2) 0.011(3)
C5 0.078(3) 0.107(5) 0.068(3) 0.012(3) 0.014(3) 0.013(3)
C6 0.121(5) 0.165(7) 0.086(4) 0.008(4) 0.037(4) 0.034(5)
C7 0.092(4) 0.202(8) 0.100(5) 0.030(5) 0.043(4) 0.010(5)
C8 0.076(4) 0.164(6) 0.093(4) 0.045(4) 0.016(3) -0.026(4)
C9 0.070(3) 0.105(4) 0.066(3) 0.018(3) 0.004(3) -0.006(3)
C10 0.119(5) 0.114(5) 0.099(4) 0.017(4) 0.009(4) -0.040(4)
C11 0.206(8) 0.148(6) 0.171(7) 0.017(5) -0.061(6) -0.063(6)
C12 0.180(7) 0.130(5) 0.152(6) 0.007(5) -0.018(6) 0.017(5)
C13 0.144(5) 0.100(5) 0.084(4) -0.012(4) 0.017(4) 0.027(4)
C14 0.249(9) 0.151(6) 0.122(5) -0.003(5) -0.038(6) -0.037(6)
C15 0.221(8) 0.115(5) 0.144(6) 0.029(4) -0.005(6) 0.026(6)
C16 0.060(2) 0.075(3) 0.048(2) -0.005(3) -0.0009(19) -0.007(2)
C17 0.063(3) 0.090(4) 0.059(3) 0.005(3) 0.004(2) -0.003(3)
C18 0.097(4) 0.111(5) 0.069(3) 0.024(3) 0.004(3) -0.006(3)
C19 0.088(4) 0.174(6) 0.052(3) 0.003(4) 0.005(3) -0.002(4)
C20 0.093(3) 0.128(5) 0.065(3) -0.026(3) 0.014(3) -0.007(3)
C21 0.089(3) 0.090(4) 0.058(3) -0.007(3) 0.004(2) -0.013(3)
C22 0.129(5) 0.107(5) 0.098(4) -0.033(4) 0.015(4) -0.021(4)
C23 0.133(6) 0.113(5) 0.275(10) -0.031(6) 0.022(6) -0.024(5)
C24 0.173(7) 0.123(5) 0.189(7) 0.010(5) -0.011(6) 0.008(5)
C25 0.119(17) 0.062(17) 0.089(19) 0.002(16) 0.017(18) -0.009(16)
C26 0.17(3) 0.092(18) 0.20(3) 0.047(18) 0.01(2) 0.017(17)
C27 0.144(17) 0.07(2) 0.15(2) -0.064(19) -0.026(16) -0.014(13)
C25' 0.099(9) 0.067(9) 0.097(10) 0.005(8) 0.019(8) 0.001(6)
C26' 0.129(8) 0.086(10) 0.194(16) -0.021(9) 0.014(8) 0.020(7)
C27' 0.133(9) 0.107(13) 0.213(15) -0.016(10) 0.044(10) -0.035(8)
O1 0.130(9) 0.183(11) 0.116(10) -0.032(8) 0.014(8) -0.038(9)
C28 0.190(13) 0.151(12) 0.131(10) 0.000(9) 0.005(10) -0.033(10)
C29 0.263(16) 0.125(11) 0.175(14) -0.011(9) 0.039(13) -0.010(10)
C30 0.282(18) 0.151(15) 0.142(10) -0.004(9) 0.041(11) -0.009(13)
C31 0.167(12) 0.144(13) 0.174(15) 0.022(11) 0.044(9) 0.033(9)
O1' 0.134(10) 0.138(8) 0.145(13) -0.034(7) 0.045(9) 0.009(6)
C28' 0.156(10) 0.147(13) 0.209(16) -0.016(12) -0.023(11) 0.004(8)
C29' 0.267(14) 0.155(14) 0.180(16) -0.031(12) -0.035(14) -0.011(11)
C30' 0.231(11) 0.131(10) 0.139(12) -0.034(10) 0.022(11) 0.042(10)
C31' 0.188(12) 0.133(10) 0.121(12) -0.009(10) 0.048(10) 0.023(9)
O2 0.115(6) 0.195(8) 0.111(5) 0.017(5) -0.030(4) 0.034(5)
C32 0.157(9) 0.290(12) 0.092(7) -0.039(9) -0.033(5) 0.072(10)
C33 0.172(11) 0.338(14) 0.110(11) 0.008(11) 0.032(10) 0.007(11)
C34 0.192(12) 0.255(12) 0.135(11) 0.057(9) -0.007(9) 0.033(10)
C35 0.105(6) 0.229(12) 0.121(8) 0.011(7) -0.037(5) 0.015(6)
O2' 0.096(12) 0.267(19) 0.101(11) 0.036(13) -0.011(10) 0.059(13)
C32' 0.158(13) 0.29(2) 0.106(16) 0.088(16) 0.002(11) 0.038(17)
C33' 0.197(18) 0.30(2) 0.115(15) 0.054(16) -0.022(13) 0.072(19)
C34' 0.180(15) 0.26(2) 0.126(13) 0.050(17) -0.056(14) 0.032(19)
C35' 0.145(14) 0.227(19) 0.124(13) 0.056(16) -0.043(12) 0.059(14)
O3 0.093(5) 0.141(6) 0.217(10) 0.046(7) -0.014(6) -0.028(4)
C36 0.151(9) 0.129(8) 0.259(14) 0.034(9) -0.035(10) -0.010(6)
C37 0.247(14) 0.154(9) 0.328(18) -0.004(12) -0.097(15) -0.013(8)
C38 0.215(11) 0.209(12) 0.351(18) 0.005(13) -0.130(13) -0.047(9)
C39 0.105(7) 0.183(10) 0.286(15) 0.036(10) -0.050(10) -0.041(7)
O3' 0.143(15) 0.148(10) 0.192(14) -0.001(10) -0.015(12) -0.026(11)
C36' 0.28(2) 0.173(18) 0.259(19) -0.075(15) -0.018(18) -0.098(18)
C37' 0.29(2) 0.145(13) 0.34(2) -0.003(14) -0.068(19) -0.025(17)
C38' 0.26(2) 0.174(17) 0.30(2) 0.068(15) -0.065(17) -0.069(15)
C39' 0.192(18) 0.204(16) 0.206(14) 0.035(12) -0.057(15) -0.050(15)
C40 0.159(12) 0.120(10) 0.111(10) 0.020(9) 0.021(9) 0.004(10)
C41 0.148(12) 0.175(13) 0.113(12) 0.011(12) -0.011(11) -0.066(12)
C42 0.101(9) 0.145(12) 0.136(10) -0.022(9) 0.009(8) -0.036(8)
C43 0.190(16) 0.098(12) 0.204(17) 0.032(14) 0.063(16) 0.010(14)
C44 0.101(9) 0.164(14) 0.151(11) -0.009(11) -0.019(8) -0.039(10)
C45 0.131(11) 0.168(14) 0.097(10) 0.007(11) -0.023(9) -0.074(11)
C47 0.31(3) 0.19(2) 0.26(3) -0.04(2) 0.10(2) -0.05(2)
C41' 0.175(12) 0.179(12) 0.161(11) 0.027(11) 0.061(10) -0.001(11)
C45' 0.196(13) 0.165(15) 0.138(14) 0.018(13) 0.011(12) -0.050(14)
C46 0.195(15) 0.207(16) 0.162(12) 0.008(13) -0.042(12) 0.013(14)
C47' 0.235(19) 0.147(14) 0.147(13) 0.014(11) 0.056(15) 0.019(16)
C48 0.181(14) 0.233(18) 0.137(13) 0.041(14) 0.002(12) -0.024(15)
C49 0.105(10) 0.188(15) 0.098(11) 0.036(12) 0.004(10) -0.009(12)
C43' 0.29(3) 0.25(3) 0.26(3) -0.01(3) 0.13(3) 0.01(3)

loop_
_atom_type_symbol
_atom_type_description
_atom_type_scat_dispersion_real
_atom_type_scat_dispersion_imag
_atom_type_scat_source
C C 0.0033 0.0016 'International Tables Vol C Tables 4.2.6.8 and 6.1.1.4'
H H 0.0000 0.0000 'International Tables Vol C Tables 4.2.6.8 and 6.1.1.4'
Li Li -0.0003 0.0001 'International Tables Vol C Tables 4.2.6.8 and 6.1.1.4'
N N 0.0061 0.0033 'International Tables Vol C Tables 4.2.6.8 and 6.1.1.4'
O O 0.0106 0.0060 'International Tables Vol C Tables 4.2.6.8 and 6.1.1.4'
S S 0.1246 0.1234 'International Tables Vol C Tables 4.2.6.8 and 6.1.1.4'

loop_
_geom_angle_atom_site_label_1
_geom_angle_atom_site_label_2
_geom_angle_atom_site_label_3
_geom_angle
C3 S2 Li1 108.4(2)
O1' Li1 O1 14.2(15)
O1' Li1 O3' 116.9(9)
O1 Li1 O3' 115.0(9)
O1' Li1 O2 113.7(10)
O1 Li1 O2 99.9(9)
O3' Li1 O2 87.5(8)
O1' Li1 O2' 102.5(15)
O1 Li1 O2' 89.9(15)
O3' Li1 O2' 104.1(15)
O2 Li1 O2' 16.9(14)
O1' Li1 O3 104.8(8)
O1 Li1 O3 109.0(8)
O3' Li1 O3 25.1(6)
O2 Li1 O3 112.5(6)
O2' Li1 O3 129.1(13)
O1' Li1 S2 108.0(7)
O1 Li1 S2 116.9(8)
O3' Li1 S2 122.8(8)
O2 Li1 S2 105.7(5)
O2' Li1 S2 98.6(10)
O3 Li1 S2 112.2(4)
C1 N1 C2 110.8(3)
C1 N1 C16 124.4(3)
C2 N1 C16 124.8(3)
C1 N2 C3 111.4(3)
C1 N2 C4 124.2(3)
C3 N2 C4 124.3(3)
N1 C1 N2 104.7(3)
N1 C1 S1 128.8(3)
N2 C1 S1 126.5(3)
C3 C2 N1 108.9(3)
C2 C3 N2 104.2(3)
C2 C3 S2 134.7(3)
N2 C3 S2 121.0(3)
C5 C4 C9 122.7(4)
C5 C4 N2 119.0(5)
C9 C4 N2 118.3(4)
C4 C5 C6 118.1(6)
C4 C5 C13 122.5(4)
C6 C5 C13 119.4(6)
C7 C6 C5 120.3(6)
C6 C7 C8 121.4(6)
C7 C8 C9 120.1(6)
C4 C9 C8 117.3(5)
C4 C9 C10 121.3(4)
C8 C9 C10 121.4(6)
C9 C10 C12 111.1(5)
C9 C10 C11 112.8(6)
C12 C10 C11 109.3(5)
C14 C13 C5 113.2(5)
C14 C13 C15 111.7(5)
C5 C13 C15 111.0(5)
C17 C16 C21 122.8(4)
C17 C16 N1 118.8(4)
C21 C16 N1 118.4(4)
C16 C17 C18 117.0(5)
C16 C17 C25' 120.4(8)
C18 C17 C25' 122.5(8)
C16 C17 C25 125.1(16)
C18 C17 C25 117.8(17)
C25' C17 C25 6.6(18)
C19 C18 C17 119.9(5)
C20 C19 C18 122.2(5)
C19 C20 C21 119.6(5)
C20 C21 C16 118.4(5)
C20 C21 C22 120.6(5)
C16 C21 C22 121.0(4)
C21 C22 C24 111.3(5)
C21 C22 C23 110.9(6)
C24 C22 C23 110.0(5)
C26 C25 C27 112(2)
C26 C25 C17 116(3)
C27 C25 C17 104(2)
C17 C25' C26' 109.2(10)
C17 C25' C27' 114.3(13)
C26' C25' C27' 108.6(10)
C31 O1 C28 107.0(13)
C31 O1 Li1 137.8(14)
C28 O1 Li1 115.2(12)
C29 C28 O1 107.3(12)
C28 C29 C30 102.1(13)
C31 C30 C29 92.0(14)
O1 C31 C30 94.6(15)
C31' O1' C28' 102.8(12)
C31' O1' Li1 130.3(13)
C28' O1' Li1 123.2(12)
C29' C28' O1' 108.7(13)
C28' C29' C30' 102.1(13)
C31' C30' C29' 87.9(13)
O1' C31' C30' 101.9(12)
C35 O2 C32 100.8(8)
C35 O2 Li1 133.8(10)
C32 O2 Li1 122.5(8)
O2 C32 C33 102.9(11)
C34 C33 C32 105.5(13)
C33 C34 C35 101.3(13)
O2 C35 C34 106.7(9)
C35' O2' C32' 105.8(19)
C35' O2' Li1 120(2)
C32' O2' Li1 126.1(19)
O2' C32' C33' 104.0(19)
C34' C33' C32' 106.7(17)
C33' C34' C35' 101(2)
O2' C35' C34' 106(2)
C39 O3 C36 106.9(9)
C39 O3 Li1 125.0(10)
C36 O3 Li1 123.8(8)
C37 C36 O3 106.9(11)
C36 C37 C38 108.9(13)
C37 C38 C39 104.2(13)
O3 C39 C38 104.4(13)
C39' O3' C36' 104.1(13)
C39' O3' Li1 120(2)
C36' O3' Li1 118.4(14)
C37' C36' O3' 112.7(14)
C36' C37' C38' 103.6(14)
C37' C38' C39' 102.0(19)
O3' C39' C38' 103.9(16)
C47 C40 C41 114.5(16)
C47 C40 C45 124.5(16)
C41 C40 C45 120.0
C40 C41 C42 120.0
C43 C42 C41 120.0
C42 C43 C44 120.0
C45 C44 C43 120.0
C44 C45 C40 120.0
C45' C41' C49 120.0
C45' C41' C43' 112.9(15)
C49 C41' C43' 126.7(15)
C46 C45' C41' 120.0
C45' C46 C47' 120.0
C48 C47' C46 120.0
C47' C48 C49 120.0
C48 C49 C41' 120.0

loop_
_geom_bond_atom_site_label_1
_geom_bond_atom_site_label_2
_geom_bond_distance
S1 C1 1.678(4)
S2 C3 1.716(4)
S2 Li1 2.369(8)
Li1 O1' 1.932(13)
Li1 O1 1.928(15)
Li1 O3' 1.928(15)
Li1 O2 1.970(13)
Li1 O2' 1.966(16)
Li1 O3 1.940(13)
N1 C1 1.341(4)
N1 C2 1.380(5)
N1 C16 1.443(5)
N2 C1 1.373(4)
N2 C3 1.406(4)
N2 C4 1.433(5)
C2 C3 1.355(5)
C4 C5 1.364(6)
C4 C9 1.392(6)
C5 C6 1.390(7)
C5 C13 1.523(7)
C6 C7 1.355(9)
C7 C8 1.367(8)
C8 C9 1.393(7)
C9 C10 1.512(7)
C10 C12 1.541(8)
C10 C11 1.531(8)
C13 C14 1.502(8)
C13 C15 1.527(8)
C16 C17 1.386(6)
C16 C21 1.389(6)
C17 C18 1.398(6)
C17 C25' 1.505(12)
C17 C25 1.535(19)
C18 C19 1.373(7)
C19 C20 1.362(7)
C20 C21 1.376(6)
C21 C22 1.514(7)
C22 C24 1.529(8)
C22 C23 1.536(8)
C25 C26 1.50(2)
C25 C27 1.535(17)
C25' C26' 1.503(12)
C25' C27' 1.541(13)
O1 C31 1.337(12)
O1 C28 1.444(12)
C28 C29 1.356(12)
C29 C30 1.611(18)
C30 C31 1.600(18)
O1' C31' 1.315(13)
O1' C28' 1.464(12)
C28' C29' 1.363(13)
C29' C30' 1.620(18)
C30' C31' 1.584(16)
O2 C35 1.369(10)
O2 C32 1.440(12)
C32 C33 1.49(2)
C33 C34 1.463(17)
C34 C35 1.534(16)
O2' C35' 1.354(17)
O2' C32' 1.430(19)
C32' C33' 1.51(3)
C33' C34' 1.46(2)
C34' C35' 1.53(2)
O3 C39 1.456(10)
O3 C36 1.428(12)
C36 C37 1.358(12)
C37 C38 1.515(15)
C38 C39 1.432(16)
O3' C39' 1.440(13)
O3' C36' 1.393(17)
C36' C37' 1.344(19)
C37' C38' 1.54(2)
C38' C39' 1.43(2)
C40 C47 1.46(3)
C40 C41 1.3900
C40 C45 1.3900
C41 C42 1.3900
C42 C43 1.3900
C43 C44 1.3900
C44 C45 1.3900
C41' C45' 1.3900
C41' C49 1.3900
C41' C43' 1.38(2)
C45' C46 1.3900
C46 C47' 1.3900
C47' C48 1.3900
C48 C49 1.3900
